data_2240955
loop_
_publ_author_name
'Bouraiou, Abdelmalek'
'Bouacida, Sofiane'
'Merazig, Hocine'
'Chibani, Aissa'
'Bouaziz, Zouhair'

_publ_section_title
;
 Crystal structure of
 13-(2-methoxyphenyl)-3,4-dihydro-2<i>H</i>-indazolo[1,2-<i>b</i>]phthalazine-1,6,11(13<i>H</i>)-trione
;
_journal_coeditor_code SU5175
_journal_issue 8
_journal_name_full 'Acta Crystallographica Section E'
_journal_page_first o604
_journal_page_last o605
_journal_paper_doi 10.1107/S2056989015013894
_journal_volume 71
_journal_year 2015
_chemical_formula_iupac 'C22 H18 N2 O4'
_chemical_formula_moiety 'C22 H18 N2 O4'
_chemical_formula_sum 'C22 H18 N2 O4'
_chemical_formula_weight 374.38
_chemical_name_systematic
13-(2-Methoxyphenyl)-3,4-dihydro-2<i>H</i>-indazolo[1,2-<i>b</i>]phthalazine-1,6,11(13<i>H</i>)-trione
_space_group_IT_number 14
_symmetry_cell_setting monoclinic
_symmetry_space_group_name_Hall '-P 2ybc'
_symmetry_space_group_name_H-M 'P 1 21/c 1'
_atom_sites_solution_hydrogens geom
_atom_sites_solution_primary direct
_atom_sites_solution_secondary difmap
_audit_conform_dict_name cif_core.dic
_audit_conform_dict_version 2.3
_audit_creation_method 'WinGX routine CIF_UPDATE'
_cell_angle_alpha 90
_cell_angle_beta 102.1990(10)
_cell_angle_gamma 90
_cell_formula_units_Z 4
_cell_length_a 8.5839(2)
_cell_length_b 11.8474(2)
_cell_length_c 17.5317(4)
_cell_measurement_reflns_used 7478
_cell_measurement_temperature 295(2)
_cell_measurement_theta_max 30.11
_cell_measurement_theta_min 3.01
_cell_volume 1742.66(6)
_computing_cell_refinement
;
SAINT (Bruker, 2011)
;
_computing_data_collection
;
APEX2 (Bruker, 2011)
;
_computing_data_reduction
;
SAINT (Bruker, 2011)
;
_computing_molecular_graphics
;
ORTEP-3 for Windows (Farrugia, 2012) and DIAMOND (Brandenburg & Berndt,
2001)
;
_computing_publication_material
;
WinGX (Farrugia, 2012)
;
_computing_structure_refinement
;
SHELXL97 (Sheldrick, 2008)
;
_computing_structure_solution
;
SIR2002 (Burla <i>et al.</i>,  2005)
;
_diffrn_ambient_temperature 295(2)
_diffrn_measured_fraction_theta_full 0.997
_diffrn_measured_fraction_theta_max 0.997
_diffrn_measurement_device_type 'Bruker APEXII'
_diffrn_measurement_method 'CCD rotation images, thick slices'
_diffrn_radiation_monochromator graphite
_diffrn_radiation_type MoK\a
_diffrn_radiation_wavelength 0.71073
_diffrn_reflns_av_R_equivalents 0.02
_diffrn_reflns_limit_h_max 12
_diffrn_reflns_limit_h_min -11
_diffrn_reflns_limit_k_max 16
_diffrn_reflns_limit_k_min -15
_diffrn_reflns_limit_l_max 24
_diffrn_reflns_limit_l_min -24
_diffrn_reflns_number 17655
_diffrn_reflns_theta_full 30.16
_diffrn_reflns_theta_max 30.16
_diffrn_reflns_theta_min 3.39
_exptl_absorpt_coefficient_mu 0.099
_exptl_absorpt_correction_T_max 0.991
_exptl_absorpt_correction_T_min 0.983
_exptl_absorpt_correction_type multi-scan
_exptl_absorpt_process_details
;
(SADABS; Bruker, 2011)
;
_exptl_crystal_colour colourless
_exptl_crystal_density_diffrn 1.427
_exptl_crystal_density_method 'not measured'
_exptl_crystal_description prism
_exptl_crystal_F_000 784
_exptl_crystal_size_max 0.15
_exptl_crystal_size_mid 0.11
_exptl_crystal_size_min 0.08
_refine_diff_density_max 0.559
_refine_diff_density_min -0.411
_refine_ls_extinction_method none
_refine_ls_goodness_of_fit_ref 1.033
_refine_ls_hydrogen_treatment constr
_refine_ls_matrix_type full
_refine_ls_number_parameters 254
_refine_ls_number_reflns 5142
_refine_ls_number_restraints 0
_refine_ls_restrained_S_all 1.033
_refine_ls_R_factor_all 0.0752
_refine_ls_R_factor_gt 0.0562
_refine_ls_shift/su_max 0
_refine_ls_shift/su_mean 0
_refine_ls_structure_factor_coef Fsqd
_refine_ls_weighting_details 'calc w=1/[\s^2^(Fo^2^)+(0.0781P)^2^+0.6856P] where P=(Fo^2^+2Fc^2^)/3'
_refine_ls_weighting_scheme calc
_refine_ls_wR_factor_gt 0.1461
_refine_ls_wR_factor_ref 0.1632
_reflns_number_gt 3865
_reflns_number_total 5142
_reflns_threshold_expression I>2sigma(I)
_cod_data_source_file su5175sup1.cif
_cod_data_source_block I
_cod_original_sg_symbol_H-M 'P 21/c'
_cod_database_code 2240955
_cod_database_fobs_code 2240955

loop_
_symmetry_equiv_pos_as_xyz
'x, y, z'
'-x, y+1/2, -z+1/2'
'-x, -y, -z'
'x, -y-1/2, z-1/2'

loop_
_atom_site_type_symbol
_atom_site_label
_atom_site_fract_x
_atom_site_fract_y
_atom_site_fract_z
_atom_site_U_iso_or_equiv
_atom_site_adp_type
_atom_site_calc_flag
_atom_site_refinement_flags
_atom_site_occupancy
_atom_site_symmetry_multiplicity
C C1 0.74930(19) 0.02215(12) 0.50539(9) 0.0359(3) Uani d . 1 1
C C2 0.68942(17) -0.04887(12) 0.56184(8) 0.0337(3) Uani d . 1 1
C C3 0.6996(2) -0.16641(14) 0.55560(10) 0.0430(4) Uani d . 1 1
H H3 0.7435 -0.198 0.5163 0.052 Uiso calc R 1 1
C C4 0.6449(2) -0.23529(15) 0.60752(12) 0.0490(4) Uani d . 1 1
H H4 0.6524 -0.3133 0.6034 0.059 Uiso calc R 1 1
C C5 0.5787(2) -0.18879(16) 0.66597(11) 0.0489(4) Uani d . 1 1
H H5 0.5424 -0.2357 0.701 0.059 Uiso calc R 1 1
C C6 0.5665(2) -0.07285(16) 0.67227(10) 0.0447(4) Uani d . 1 1
H H6 0.5217 -0.0421 0.7115 0.054 Uiso calc R 1 1
C C7 0.62115(17) -0.00193(13) 0.61993(9) 0.0341(3) Uani d . 1 1
C C8 0.60256(17) 0.12191(13) 0.62625(9) 0.0352(3) Uani d . 1 1
C C9 0.65657(17) 0.30813(12) 0.56789(8) 0.0320(3) Uani d . 1 1
H H9 0.5459 0.3345 0.5569 0.038 Uiso calc R 1 1
C C10 0.72602(18) 0.32444(12) 0.49673(8) 0.0333(3) Uani d . 1 1
C C11 0.7440(2) 0.43077(15) 0.45874(11) 0.0485(4) Uani d . 1 1
C C12 0.8116(5) 0.4197(2) 0.38642(18) 0.0957(11) Uani d . 1 1
H H12A 0.7232 0.4177 0.3416 0.115 Uiso calc R 1 1
H H12B 0.8726 0.4873 0.3818 0.115 Uiso calc R 1 1
C C13 0.9104(4) 0.3247(2) 0.38186(19) 0.0949(11) Uani d . 1 1
H H13A 1.0142 0.3395 0.4148 0.114 Uiso calc R 1 1
H H13B 0.9251 0.3193 0.3286 0.114 Uiso calc R 1 1
C C14 0.8543(2) 0.21095(15) 0.40457(10) 0.0430(4) Uani d . 1 1
H H14A 0.782 0.1775 0.3603 0.052 Uiso calc R 1 1
H H14B 0.9448 0.1608 0.4201 0.052 Uiso calc R 1 1
C C15 0.77157(17) 0.22582(12) 0.47050(8) 0.0320(3) Uani d . 1 1
C C16 0.74875(17) 0.36667(12) 0.64012(8) 0.0315(3) Uani d . 1 1
C C17 0.67423(19) 0.44961(13) 0.67530(9) 0.0382(3) Uani d . 1 1
H H17 0.5667 0.4645 0.6562 0.046 Uiso calc R 1 1
C C18 0.7569(2) 0.51077(14) 0.73840(10) 0.0435(4) Uani d . 1 1
H H18 0.7055 0.5664 0.7612 0.052 Uiso calc R 1 1
C C19 0.9162(2) 0.48835(14) 0.76704(9) 0.0422(4) Uani d . 1 1
H H19 0.9725 0.5296 0.8091 0.051 Uiso calc R 1 1
C C20 0.9930(2) 0.40511(14) 0.73373(9) 0.0402(3) Uani d . 1 1
H H20 1.1001 0.3898 0.7538 0.048 Uiso calc R 1 1
C C21 0.90965(19) 0.34405(13) 0.67001(9) 0.0350(3) Uani d . 1 1
C C22 1.1419(2) 0.25375(17) 0.64403(14) 0.0562(5) Uani d . 1 1
H H22A 1.1802 0.3224 0.6253 0.084 Uiso calc R 1 1
H H22B 1.17 0.1909 0.6151 0.084 Uiso calc R 1 1
H H22C 1.1893 0.2443 0.6984 0.084 Uiso calc R 1 1
N N1 0.73260(15) 0.13669(10) 0.51526(7) 0.0322(3) Uani d . 1 1
N N2 0.65943(15) 0.18347(10) 0.57313(7) 0.0331(3) Uani d . 1 1
O O1 0.80755(19) -0.01451(11) 0.45288(8) 0.0575(4) Uani d . 1 1
O O2 0.53946(16) 0.16813(11) 0.67456(8) 0.0511(3) Uani d . 1 1
O O3 0.7009(2) 0.52090(11) 0.48121(10) 0.0660(4) Uani d . 1 1
O O4 0.97523(15) 0.25908(12) 0.63425(8) 0.0533(4) Uani d . 1 1

loop_
_atom_site_aniso_label
_atom_site_aniso_U_11
_atom_site_aniso_U_22
_atom_site_aniso_U_33
_atom_site_aniso_U_12
_atom_site_aniso_U_13
_atom_site_aniso_U_23
C1 0.0434(8) 0.0281(7) 0.0371(7) -0.0015(6) 0.0108(6) -0.0034(5)
C2 0.0333(7) 0.0295(7) 0.0368(7) -0.0023(5) 0.0038(5) 0.0018(5)
C3 0.0455(9) 0.0316(8) 0.0503(9) 0.0000(6) 0.0063(7) 0.0012(7)
C4 0.0474(9) 0.0334(8) 0.0614(11) -0.0041(7) 0.0008(8) 0.0097(7)
C5 0.0398(8) 0.0467(10) 0.0576(10) -0.0079(7) 0.0041(7) 0.0190(8)
C6 0.0393(8) 0.0485(10) 0.0479(9) -0.0041(7) 0.0129(7) 0.0096(7)
C7 0.0293(6) 0.0348(7) 0.0378(7) -0.0027(5) 0.0058(5) 0.0040(6)
C8 0.0335(7) 0.0375(8) 0.0365(7) -0.0027(6) 0.0118(5) -0.0010(6)
C9 0.0334(7) 0.0283(7) 0.0354(7) 0.0020(5) 0.0094(5) -0.0025(5)
C10 0.0368(7) 0.0303(7) 0.0328(6) -0.0014(6) 0.0075(5) 0.0002(5)
C11 0.0612(11) 0.0334(8) 0.0553(10) 0.0031(7) 0.0225(8) 0.0080(7)
C12 0.162(3) 0.0495(13) 0.105(2) 0.0176(16) 0.095(2) 0.0275(13)
C13 0.151(3) 0.0484(12) 0.118(2) 0.0047(15) 0.104(2) 0.0130(13)
C14 0.0528(9) 0.0401(8) 0.0422(8) -0.0032(7) 0.0242(7) -0.0027(7)
C15 0.0349(7) 0.0310(7) 0.0309(6) -0.0036(5) 0.0087(5) -0.0010(5)
C16 0.0368(7) 0.0270(6) 0.0323(6) 0.0008(5) 0.0107(5) -0.0015(5)
C17 0.0401(8) 0.0325(7) 0.0451(8) 0.0028(6) 0.0161(6) -0.0045(6)
C18 0.0539(10) 0.0345(8) 0.0467(8) 0.0000(7) 0.0210(7) -0.0113(7)
C19 0.0536(9) 0.0381(8) 0.0366(7) -0.0072(7) 0.0132(7) -0.0092(6)
C20 0.0416(8) 0.0416(8) 0.0366(7) 0.0011(7) 0.0065(6) -0.0040(6)
C21 0.0408(8) 0.0312(7) 0.0342(7) 0.0049(6) 0.0104(6) -0.0027(5)
C22 0.0522(10) 0.0382(9) 0.0834(14) 0.0091(8) 0.0259(10) -0.0052(9)
N1 0.0396(6) 0.0275(6) 0.0326(6) -0.0021(5) 0.0145(5) -0.0036(5)
N2 0.0398(6) 0.0286(6) 0.0346(6) -0.0010(5) 0.0161(5) -0.0038(5)
O1 0.0913(10) 0.0349(6) 0.0579(8) 0.0002(6) 0.0419(7) -0.0080(6)
O2 0.0617(8) 0.0472(7) 0.0543(7) -0.0017(6) 0.0349(6) -0.0038(6)
O3 0.0920(11) 0.0336(7) 0.0801(10) 0.0118(7) 0.0353(9) 0.0094(6)
O4 0.0429(6) 0.0565(8) 0.0566(7) 0.0165(6) 0.0016(5) -0.0248(6)

loop_
_atom_type_symbol
_atom_type_description
_atom_type_scat_dispersion_real
_atom_type_scat_dispersion_imag
_atom_type_scat_source
C C 0.0033 0.0016 'International Tables Vol C Tables 4.2.6.8 and 6.1.1.4'
H H 0 0 'International Tables Vol C Tables 4.2.6.8 and 6.1.1.4'
N N 0.0061 0.0033 'International Tables Vol C Tables 4.2.6.8 and 6.1.1.4'
O O 0.0106 0.006 'International Tables Vol C Tables 4.2.6.8 and 6.1.1.4'

loop_
_geom_angle_atom_site_label_1
_geom_angle_atom_site_label_2
_geom_angle_atom_site_label_3
_geom_angle
O1 C1 N1 121.07(14)
O1 C1 C2 124.22(14)
N1 C1 C2 114.70(13)
C7 C2 C3 119.78(15)
C7 C2 C1 121.59(14)
C3 C2 C1 118.63(14)
C4 C3 C2 120.11(17)
C4 C3 H3 119.9
C2 C3 H3 119.9
C3 C4 C5 120.23(17)
C3 C4 H4 119.9
C5 C4 H4 119.9
C6 C5 C4 120.21(16)
C6 C5 H5 119.9
C4 C5 H5 119.9
C5 C6 C7 120.20(17)
C5 C6 H6 119.9
C7 C6 H6 119.9
C2 C7 C6 119.45(15)
C2 C7 C8 121.20(13)
C6 C7 C8 119.34(14)
O2 C8 N2 120.73(15)
O2 C8 C7 124.31(14)
N2 C8 C7 114.96(13)
N2 C9 C10 100.10(11)
N2 C9 C16 114.01(12)
C10 C9 C16 113.99(12)
N2 C9 H9 109.5
C10 C9 H9 109.5
C16 C9 H9 109.5
C15 C10 C11 122.13(14)
C15 C10 C9 111.54(13)
C11 C10 C9 126.33(14)
O3 C11 C10 122.89(17)
O3 C11 C12 122.94(17)
C10 C11 C12 114.09(16)
C13 C12 C11 117.2(2)
C13 C12 H12A 108
C11 C12 H12A 108
C13 C12 H12B 108
C11 C12 H12B 108
H12A C12 H12B 107.2
C12 C13 C14 117.6(2)
C12 C13 H13A 107.9
C14 C13 H13A 107.9
C12 C13 H13B 107.9
C14 C13 H13B 107.9
H13A C13 H13B 107.2
C15 C14 C13 109.23(15)
C15 C14 H14A 109.8
C13 C14 H14A 109.8
C15 C14 H14B 109.8
C13 C14 H14B 109.8
H14A C14 H14B 108.3
C10 C15 N1 110.08(12)
C10 C15 C14 126.12(14)
N1 C15 C14 123.79(13)
C17 C16 C21 118.82(14)
C17 C16 C9 119.25(13)
C21 C16 C9 121.84(12)
C18 C17 C16 121.27(15)
C18 C17 H17 119.4
C16 C17 H17 119.4
C19 C18 C17 119.40(14)
C19 C18 H18 120.3
C17 C18 H18 120.3
C18 C19 C20 120.55(15)
C18 C19 H19 119.7
C20 C19 H19 119.7
C19 C20 C21 119.91(15)
C19 C20 H20 120
C21 C20 H20 120
O4 C21 C20 123.87(14)
O4 C21 C16 116.07(13)
C20 C21 C16 120.04(14)
O4 C22 H22A 109.5
O4 C22 H22B 109.5
H22A C22 H22B 109.5
O4 C22 H22C 109.5
H22A C22 H22C 109.5
H22B C22 H22C 109.5
C1 N1 C15 129.00(12)
C1 N1 N2 123.30(12)
C15 N1 N2 107.58(11)
C8 N2 N1 124.21(12)
C8 N2 C9 125.25(12)
N1 N2 C9 110.53(11)
C21 O4 C22 118.93(14)

loop_
_geom_bond_atom_site_label_1
_geom_bond_atom_site_label_2
_geom_bond_distance
C1 O1 1.2168(19)
C1 N1 1.3794(19)
C1 C2 1.472(2)
C2 C7 1.394(2)
C2 C3 1.401(2)
C3 C4 1.377(2)
C3 H3 0.93
C4 C5 1.387(3)
C4 H4 0.93
C5 C6 1.384(3)
C5 H5 0.93
C6 C7 1.396(2)
C6 H6 0.93
C7 C8 1.483(2)
C8 O2 1.2266(18)
C8 N2 1.3526(19)
C9 N2 1.4797(19)
C9 C10 1.504(2)
C9 C16 1.512(2)
C9 H9 0.98
C10 C15 1.344(2)
C10 C11 1.448(2)
C11 O3 1.222(2)
C11 C12 1.507(3)
C12 C13 1.422(4)
C12 H12A 0.97
C12 H12B 0.97
C13 C14 1.512(3)
C13 H13A 0.97
C13 H13B 0.97
C14 C15 1.490(2)
C14 H14A 0.97
C14 H14B 0.97
C15 N1 1.3977(18)
C16 C17 1.386(2)
C16 C21 1.396(2)
C17 C18 1.386(2)
C17 H17 0.93
C18 C19 1.379(3)
C18 H18 0.93
C19 C20 1.382(2)
C19 H19 0.93
C20 C21 1.395(2)
C20 H20 0.93
C21 O4 1.3684(18)
C22 O4 1.406(2)
C22 H22A 0.96
C22 H22B 0.96
C22 H22C 0.96
N1 N2 1.4143(16)

loop_
_geom_hbond_atom_site_label_D
_geom_hbond_atom_site_label_H
_geom_hbond_atom_site_label_A
_geom_hbond_site_symmetry_A
_geom_hbond_distance_DH
_geom_hbond_distance_HA
_geom_hbond_distance_DA
_geom_hbond_angle_DHA
C22 H22B O1 3_756 0.96 2.43 3.379(2) 168
C20 H20 Cg3 2_756 0.93 2.90 3.726(2) 149

loop_
_geom_torsion_atom_site_label_1
_geom_torsion_atom_site_label_2
_geom_torsion_atom_site_label_3
_geom_torsion_atom_site_label_4
_geom_torsion
O1 C1 C2 C7 -178.79(16)
N1 C1 C2 C7 0.2(2)
O1 C1 C2 C3 0.2(2)
N1 C1 C2 C3 179.20(14)
C7 C2 C3 C4 -1.1(2)
C1 C2 C3 C4 179.91(15)
C2 C3 C4 C5 0.3(3)
C3 C4 C5 C6 0.3(3)
C4 C5 C6 C7 -0.2(3)
C3 C2 C7 C6 1.2(2)
C1 C2 C7 C6 -179.82(14)
C3 C2 C7 C8 -177.54(14)
C1 C2 C7 C8 1.4(2)
C5 C6 C7 C2 -0.6(2)
C5 C6 C7 C8 178.20(15)
C2 C7 C8 O2 177.83(15)
C6 C7 C8 O2 -1.0(2)
C2 C7 C8 N2 -1.4(2)
C6 C7 C8 N2 179.86(14)
N2 C9 C10 C15 -4.23(16)
C16 C9 C10 C15 117.89(14)
N2 C9 C10 C11 175.59(16)
C16 C9 C10 C11 -62.3(2)
C15 C10 C11 O3 178.88(18)
C9 C10 C11 O3 -0.9(3)
C15 C10 C11 C12 2.2(3)
C9 C10 C11 C12 -177.6(2)
O3 C11 C12 C13 156.7(3)
C10 C11 C12 C13 -26.6(4)
C11 C12 C13 C14 45.2(5)
C12 C13 C14 C15 -35.9(4)
C11 C10 C15 N1 -176.72(15)
C9 C10 C15 N1 3.11(17)
C11 C10 C15 C14 4.3(3)
C9 C10 C15 C14 -175.83(14)
C13 C14 C15 C10 11.7(3)
C13 C14 C15 N1 -167.1(2)
N2 C9 C16 C17 -127.42(14)
C10 C9 C16 C17 118.48(15)
N2 C9 C16 C21 56.20(18)
C10 C9 C16 C21 -57.90(18)
C21 C16 C17 C18 0.9(2)
C9 C16 C17 C18 -175.63(15)
C16 C17 C18 C19 -0.3(3)
C17 C18 C19 C20 -0.5(3)
C18 C19 C20 C21 0.8(3)
C19 C20 C21 O4 -178.87(16)
C19 C20 C21 C16 -0.2(2)
C17 C16 C21 O4 178.16(14)
C9 C16 C21 O4 -5.4(2)
C17 C16 C21 C20 -0.6(2)
C9 C16 C21 C20 175.82(14)
O1 C1 N1 C15 1.5(3)
C2 C1 N1 C15 -177.53(13)
O1 C1 N1 N2 177.13(15)
C2 C1 N1 N2 -1.9(2)
C10 C15 N1 C1 175.69(15)
C14 C15 N1 C1 -5.3(2)
C10 C15 N1 N2 -0.45(16)
C14 C15 N1 N2 178.51(14)
O2 C8 N2 N1 -179.53(14)
C7 C8 N2 N1 -0.3(2)
O2 C8 N2 C9 1.5(2)
C7 C8 N2 C9 -179.30(13)
C1 N1 N2 C8 2.1(2)
C15 N1 N2 C8 178.49(13)
C1 N1 N2 C9 -178.81(13)
C15 N1 N2 C9 -2.40(15)
C10 C9 N2 C8 -177.02(14)
C16 C9 N2 C8 60.88(19)
C10 C9 N2 N1 3.88(14)
C16 C9 N2 N1 -118.22(13)
C20 C21 O4 C22 -20.5(3)
C16 C21 O4 C22 160.83(16)
